data_7104214
loop_
_publ_author_name
'Ke, Xianbing'
'Hu, Hao'
'Zhang, Keda'
'Xu, Wenjin'
'Zhu, Qifeng'
'Wu, Lamei'
'Hu, Xianming'

_publ_section_title
;
 Significant steroids: effective and general synthesis of 4alpha- and
 4beta-amino-5alpha-androstanes.
;
_journal_issue 9
_journal_name_full 'Chemical communications (Cambridge, England)'
_journal_page_first 1037
_journal_page_last 1039
_journal_paper_doi 10.1039/b817910g
_journal_volume 34
_journal_year 2009
_chemical_formula_sum 'C21 H33 N O2'
_chemical_formula_weight 331.48
_chemical_name_systematic
;
?
;
_space_group_IT_number 19
_symmetry_cell_setting orthorhombic
_symmetry_space_group_name_Hall 'P 2ac 2ab'
_symmetry_space_group_name_H-M 'P 21 21 21'
_atom_sites_solution_hydrogens geom
_atom_sites_solution_primary direct
_atom_sites_solution_secondary difmap
_audit_creation_method SHELXL-97
_cell_angle_alpha 90.00
_cell_angle_beta 90.00
_cell_angle_gamma 90.00
_cell_formula_units_Z 4
_cell_length_a 5.9317(4)
_cell_length_b 12.8974(9)
_cell_length_c 24.7747(17)
_cell_measurement_reflns_used 1944
_cell_measurement_temperature 294(2)
_cell_measurement_theta_max 20.09
_cell_measurement_theta_min 2.93
_cell_volume 1895.4(2)
_computing_cell_refinement 'Bruker SMART'
_computing_data_collection 'Bruker SMART'
_computing_data_reduction 'Bruker SAINT'
_computing_molecular_graphics 'Bruker SHELXTL'
_computing_publication_material 'Bruker SHELXTL'
_computing_structure_refinement 'SHELXL-97 (Sheldrick, 1997)'
_computing_structure_solution 'SHELXS-97 (Sheldrick, 1990)'
_diffrn_ambient_temperature 294(2)
_diffrn_measured_fraction_theta_full 0.996
_diffrn_measured_fraction_theta_max 0.996
_diffrn_measurement_device_type 'CCD area detector'
_diffrn_measurement_method 'phi and omega scans'
_diffrn_radiation_monochromator graphite
_diffrn_radiation_source 'fine-focus sealed tube'
_diffrn_radiation_type MoK\a
_diffrn_radiation_wavelength 0.71073
_diffrn_reflns_av_R_equivalents 0.0750
_diffrn_reflns_av_sigmaI/netI 0.0524
_diffrn_reflns_limit_h_max 7
_diffrn_reflns_limit_h_min -7
_diffrn_reflns_limit_k_max 16
_diffrn_reflns_limit_k_min -16
_diffrn_reflns_limit_l_max 23
_diffrn_reflns_limit_l_min -31
_diffrn_reflns_number 18190
_diffrn_reflns_theta_full 27.50
_diffrn_reflns_theta_max 27.50
_diffrn_reflns_theta_min 1.64
_exptl_absorpt_coefficient_mu 0.073
_exptl_absorpt_correction_T_max 0.9927
_exptl_absorpt_correction_T_min 0.9855
_exptl_absorpt_correction_type none
_exptl_crystal_colour colorless
_exptl_crystal_density_diffrn 1.162
_exptl_crystal_density_meas 0
_exptl_crystal_density_method 'not measured'
_exptl_crystal_description block
_exptl_crystal_F_000 728
_exptl_crystal_size_max 0.20
_exptl_crystal_size_mid 0.20
_exptl_crystal_size_min 0.10
_refine_diff_density_max 0.182
_refine_diff_density_min -0.179
_refine_diff_density_rms 0.037
_refine_ls_abs_structure_details 'Flack H D (1983), Acta Cryst. A39, 876-881'
_refine_ls_extinction_method none
_refine_ls_goodness_of_fit_ref 1.097
_refine_ls_hydrogen_treatment mixed
_refine_ls_matrix_type full
_refine_ls_number_parameters 221
_refine_ls_number_reflns 2516
_refine_ls_number_restraints 0
_refine_ls_restrained_S_all 1.097
_refine_ls_R_factor_all 0.0956
_refine_ls_R_factor_gt 0.0566
_refine_ls_shift/su_max 0.000
_refine_ls_shift/su_mean 0.000
_refine_ls_structure_factor_coef Fsqd
_refine_ls_weighting_details 'calc w=1/[\s^2^(Fo^2^)+(0.0540P)^2^+0.1766P] where P=(Fo^2^+2Fc^2^)/3'
_refine_ls_weighting_scheme calc
_refine_ls_wR_factor_gt 0.1178
_refine_ls_wR_factor_ref 0.1316
_reflns_number_gt 1688
_reflns_number_total 2516
_reflns_threshold_expression >2sigma(I)
_cod_data_source_file b817910g.txt
_cod_data_source_block 070903cm
_cod_depositor_comments
;
The following automatic conversions were performed:
'_symmetry_cell_setting' value 'Orthorhombic' changed to 'orthorhombic'
according to '/home/saulius/struct/CIF-dictionaries/cif_core.dic'
dictionary named 'cif_core.dic' version 2.4.1 from 2010-06-29.

Automatic conversion script
Id: cif_fix_enum 1527 2010-12-29 10:47:43Z saulius 
;
_cod_original_sg_symbol_H-M P2(1)2(1)2(1)
_cod_database_code 7104214

loop_
_symmetry_equiv_pos_as_xyz
'x, y, z'
'-x+1/2, -y, z+1/2'
'x+1/2, -y+1/2, -z'
'-x, y+1/2, -z+1/2'

loop_
_atom_site_label
_atom_site_type_symbol
_atom_site_fract_x
_atom_site_fract_y
_atom_site_fract_z
_atom_site_U_iso_or_equiv
_atom_site_adp_type
_atom_site_occupancy
_atom_site_symmetry_multiplicity
_atom_site_calc_flag
_atom_site_refinement_flags
_atom_site_disorder_assembly
_atom_site_disorder_group
C1 C 0.2414(6) 0.7931(2) 0.26981(11) 0.0440(8) Uani 1 1 d . . .
H1A H 0.1779 0.8526 0.2513 0.053 Uiso 1 1 calc R . .
H1B H 0.4043 0.7998 0.2689 0.053 Uiso 1 1 calc R . .
C2 C 0.1740(7) 0.6948(2) 0.23974(12) 0.0555(9) Uani 1 1 d . . .
H2A H 0.0117 0.6945 0.2349 0.067 Uiso 1 1 calc R . .
H2B H 0.2424 0.6957 0.2042 0.067 Uiso 1 1 calc R . .
C3 C 0.2426(6) 0.5971(2) 0.26819(12) 0.0470(8) Uani 1 1 d . . .
C4 C 0.1924(5) 0.59323(18) 0.32885(11) 0.0379(7) Uani 1 1 d . . .
H4 H 0.0278 0.5901 0.3319 0.045 Uiso 1 1 calc R . .
C5 C 0.2630(5) 0.69591(18) 0.35649(10) 0.0339(6) Uani 1 1 d . . .
H5 H 0.4270 0.7010 0.3526 0.041 Uiso 1 1 calc R . .
C10 C 0.1624(5) 0.7942(2) 0.32880(11) 0.0345(6) Uani 1 1 d . . .
C9 C 0.2621(5) 0.89033(18) 0.35828(11) 0.0326(6) Uani 1 1 d . . .
H9 H 0.4259 0.8841 0.3543 0.039 Uiso 1 1 calc R . .
C8 C 0.2188(5) 0.88954(18) 0.41964(11) 0.0354(7) Uani 1 1 d . . .
H8 H 0.0557 0.8929 0.4257 0.042 Uiso 1 1 calc R . .
C7 C 0.3074(6) 0.78994(19) 0.44467(11) 0.0500(8) Uani 1 1 d . . .
H7A H 0.2664 0.7882 0.4826 0.060 Uiso 1 1 calc R . .
H7B H 0.4707 0.7895 0.4424 0.060 Uiso 1 1 calc R . .
C6 C 0.2154(6) 0.69351(19) 0.41698(11) 0.0478(8) Uani 1 1 d . . .
H6A H 0.0540 0.6892 0.4229 0.057 Uiso 1 1 calc R . .
H6B H 0.2843 0.6323 0.4327 0.057 Uiso 1 1 calc R . .
C11 C 0.2005(6) 0.99528(18) 0.33191(12) 0.0409(7) Uani 1 1 d . . .
H11A H 0.2497 0.9946 0.2946 0.049 Uiso 1 1 calc R . .
H11B H 0.0379 1.0031 0.3321 0.049 Uiso 1 1 calc R . .
C12 C 0.3059(6) 1.0880(2) 0.36028(12) 0.0470(9) Uani 1 1 d . . .
H12A H 0.4684 1.0857 0.3560 0.056 Uiso 1 1 calc R . .
H12B H 0.2516 1.1515 0.3439 0.056 Uiso 1 1 calc R . .
C13 C 0.2469(5) 1.08757(19) 0.41997(12) 0.0378(7) Uani 1 1 d . . .
C14 C 0.3268(5) 0.98514(18) 0.44473(11) 0.0383(7) Uani 1 1 d . . .
H14 H 0.4879 0.9803 0.4363 0.046 Uiso 1 1 calc R . .
C15 C 0.3128(7) 1.0047(2) 0.50555(12) 0.0550(9) Uani 1 1 d . . .
H15A H 0.1591 0.9981 0.5185 0.066 Uiso 1 1 calc R . .
H15B H 0.4085 0.9570 0.5253 0.066 Uiso 1 1 calc R . .
C16 C 0.3971(7) 1.1162(2) 0.51109(13) 0.0537(9) Uani 1 1 d . . .
H16A H 0.3087 1.1536 0.5376 0.064 Uiso 1 1 calc R . .
H16B H 0.5540 1.1172 0.5221 0.064 Uiso 1 1 calc R . .
C17 C 0.3698(6) 1.1645(2) 0.45571(13) 0.0451(8) Uani 1 1 d . . .
C18 C -0.0068(6) 1.1093(2) 0.42883(15) 0.0552(9) Uani 1 1 d . . .
H18A H -0.0378 1.1126 0.4668 0.083 Uiso 1 1 calc R . .
H18B H -0.0941 1.0547 0.4129 0.083 Uiso 1 1 calc R . .
H18C H -0.0460 1.1742 0.4123 0.083 Uiso 1 1 calc R . .
C19 C -0.0951(5) 0.7963(2) 0.33121(14) 0.0518(9) Uani 1 1 d . . .
H19A H -0.1501 0.8546 0.3110 0.078 Uiso 1 1 calc R . .
H19B H -0.1429 0.8022 0.3681 0.078 Uiso 1 1 calc R . .
H19C H -0.1541 0.7334 0.3160 0.078 Uiso 1 1 calc R . .
C20 C 0.1588(7) 0.4064(2) 0.34349(14) 0.0617(10) Uani 1 1 d . . .
H20A H 0.2014 0.3848 0.3078 0.093 Uiso 1 1 calc R . .
H20B H -0.0010 0.4180 0.3447 0.093 Uiso 1 1 calc R . .
H20C H 0.1985 0.3533 0.3689 0.093 Uiso 1 1 calc R . .
C21 C 0.5204(6) 0.4896(3) 0.35695(15) 0.0628(10) Uani 1 1 d . . .
H21A H 0.5722 0.4821 0.3204 0.094 Uiso 1 1 calc R . .
H21B H 0.5604 0.4290 0.3773 0.094 Uiso 1 1 calc R . .
H21C H 0.5895 0.5495 0.3729 0.094 Uiso 1 1 calc R . .
N1 N 0.2765(5) 0.50210(16) 0.35722(10) 0.0448(7) Uani 1 1 d . . .
O1 O 0.3316(5) 0.52634(16) 0.24476(9) 0.0679(8) Uani 1 1 d . . .
O2 O 0.4364(5) 1.24906(15) 0.44251(10) 0.0700(8) Uani 1 1 d . . .

loop_
_atom_site_aniso_label
_atom_site_aniso_U_11
_atom_site_aniso_U_22
_atom_site_aniso_U_33
_atom_site_aniso_U_23
_atom_site_aniso_U_13
_atom_site_aniso_U_12
C1 0.054(2) 0.0439(14) 0.0335(17) 0.0010(13) -0.0081(15) 0.0006(17)
C2 0.079(3) 0.0504(17) 0.0375(19) -0.0110(14) -0.0156(18) 0.0013(19)
C3 0.054(2) 0.0433(15) 0.043(2) -0.0115(14) -0.0060(17) -0.0025(16)
C4 0.0354(17) 0.0359(13) 0.0424(19) -0.0040(12) -0.0002(16) 0.0014(13)
C5 0.0325(15) 0.0344(13) 0.0348(16) -0.0016(12) 0.0022(13) -0.0011(13)
C10 0.0318(15) 0.0365(13) 0.0353(16) -0.0004(13) -0.0008(14) -0.0024(13)
C9 0.0296(15) 0.0321(13) 0.0361(17) 0.0019(11) 0.0000(14) -0.0001(13)
C8 0.0388(17) 0.0339(13) 0.0336(16) 0.0006(11) 0.0037(14) -0.0015(13)
C7 0.083(2) 0.0354(13) 0.0316(17) 0.0009(13) 0.0027(18) 0.0052(17)
C6 0.073(2) 0.0332(14) 0.0373(18) 0.0024(12) 0.0082(17) 0.0008(17)
C11 0.050(2) 0.0365(13) 0.0364(17) 0.0003(12) -0.0061(16) -0.0010(14)
C12 0.060(2) 0.0335(14) 0.047(2) 0.0067(13) -0.0023(18) -0.0041(15)
C13 0.0400(17) 0.0293(13) 0.0441(19) -0.0035(12) -0.0019(15) 0.0010(13)
C14 0.0452(18) 0.0362(13) 0.0336(16) -0.0010(12) 0.0012(15) 0.0056(14)
C15 0.085(3) 0.0422(15) 0.0378(18) -0.0058(13) -0.0045(19) 0.0008(18)
C16 0.067(2) 0.0463(16) 0.047(2) -0.0116(15) -0.0107(19) 0.0065(17)
C17 0.0433(19) 0.0355(14) 0.057(2) -0.0058(14) -0.0066(17) 0.0047(14)
C18 0.048(2) 0.0503(18) 0.067(3) -0.0155(17) -0.0071(18) 0.0117(16)
C19 0.0363(17) 0.0420(15) 0.077(2) -0.0039(17) -0.0032(17) -0.0018(15)
C20 0.078(3) 0.0355(15) 0.072(3) -0.0043(15) -0.006(2) -0.0071(17)
C21 0.062(2) 0.0541(19) 0.072(3) -0.0105(18) -0.020(2) 0.0153(18)
N1 0.0560(18) 0.0290(11) 0.0495(16) -0.0037(10) -0.0085(14) 0.0035(12)
O1 0.093(2) 0.0579(13) 0.0529(15) -0.0145(11) 0.0055(15) 0.0167(14)
O2 0.093(2) 0.0393(12) 0.0774(18) 0.0013(11) -0.0165(16) -0.0220(12)

loop_
_atom_type_symbol
_atom_type_description
_atom_type_scat_dispersion_real
_atom_type_scat_dispersion_imag
_atom_type_scat_source
C C 0.0033 0.0000 'International Tables Vol C Tables 4.2.6.8 and 6.1.1.4'
H H 0.0000 0.0000 'International Tables Vol C Tables 4.2.6.8 and 6.1.1.4'
N N 0.0061 0.0000 'International Tables Vol C Tables 4.2.6.8 and 6.1.1.4'
O O 0.0106 0.0000 'International Tables Vol C Tables 4.2.6.8 and 6.1.1.4'

loop_
_geom_angle_atom_site_label_1
_geom_angle_atom_site_label_2
_geom_angle_atom_site_label_3
_geom_angle
_geom_angle_site_symmetry_1
_geom_angle_site_symmetry_3
_geom_angle_publ_flag
C2 C1 C10 113.1(2) . . ?
C2 C1 H1A 109.0 . . ?
C10 C1 H1A 109.0 . . ?
C2 C1 H1B 109.0 . . ?
C10 C1 H1B 109.0 . . ?
H1A C1 H1B 107.8 . . ?
C3 C2 C1 113.5(2) . . ?
C3 C2 H2A 108.9 . . ?
C1 C2 H2A 108.9 . . ?
C3 C2 H2B 108.9 . . ?
C1 C2 H2B 108.9 . . ?
H2A C2 H2B 107.7 . . ?
O1 C3 C2 121.9(3) . . ?
O1 C3 C4 122.3(3) . . ?
C2 C3 C4 115.8(2) . . ?
N1 C4 C3 115.6(2) . . ?
N1 C4 C5 112.6(2) . . ?
C3 C4 C5 110.7(2) . . ?
N1 C4 H4 105.7 . . ?
C3 C4 H4 105.7 . . ?
C5 C4 H4 105.7 . . ?
C6 C5 C4 111.5(2) . . ?
C6 C5 C10 112.2(2) . . ?
C4 C5 C10 113.4(2) . . ?
C6 C5 H5 106.4 . . ?
C4 C5 H5 106.4 . . ?
C10 C5 H5 106.4 . . ?
C19 C10 C1 110.0(3) . . ?
C19 C10 C9 110.3(2) . . ?
C1 C10 C9 109.8(2) . . ?
C19 C10 C5 112.3(2) . . ?
C1 C10 C5 107.1(2) . . ?
C9 C10 C5 107.2(2) . . ?
C8 C9 C11 112.5(2) . . ?
C8 C9 C10 113.2(2) . . ?
C11 C9 C10 114.2(2) . . ?
C8 C9 H9 105.3 . . ?
C11 C9 H9 105.3 . . ?
C10 C9 H9 105.3 . . ?
C7 C8 C14 111.8(2) . . ?
C7 C8 C9 110.5(2) . . ?
C14 C8 C9 109.1(2) . . ?
C7 C8 H8 108.4 . . ?
C14 C8 H8 108.4 . . ?
C9 C8 H8 108.4 . . ?
C8 C7 C6 112.5(3) . . ?
C8 C7 H7A 109.1 . . ?
C6 C7 H7A 109.1 . . ?
C8 C7 H7B 109.1 . . ?
C6 C7 H7B 109.1 . . ?
H7A C7 H7B 107.8 . . ?
C7 C6 C5 111.1(2) . . ?
C7 C6 H6A 109.4 . . ?
C5 C6 H6A 109.4 . . ?
C7 C6 H6B 109.4 . . ?
C5 C6 H6B 109.4 . . ?
H6A C6 H6B 108.0 . . ?
C12 C11 C9 113.3(2) . . ?
C12 C11 H11A 108.9 . . ?
C9 C11 H11A 108.9 . . ?
C12 C11 H11B 108.9 . . ?
C9 C11 H11B 108.9 . . ?
H11A C11 H11B 107.7 . . ?
C13 C12 C11 110.6(2) . . ?
C13 C12 H12A 109.5 . . ?
C11 C12 H12A 109.5 . . ?
C13 C12 H12B 109.5 . . ?
C11 C12 H12B 109.5 . . ?
H12A C12 H12B 108.1 . . ?
C17 C13 C12 117.1(3) . . ?
C17 C13 C14 100.5(2) . . ?
C12 C13 C14 108.7(2) . . ?
C17 C13 C18 105.4(2) . . ?
C12 C13 C18 111.2(3) . . ?
C14 C13 C18 113.6(3) . . ?
C8 C14 C15 120.9(2) . . ?
C8 C14 C13 113.9(2) . . ?
C15 C14 C13 103.6(2) . . ?
C8 C14 H14 105.8 . . ?
C15 C14 H14 105.8 . . ?
C13 C14 H14 105.8 . . ?
C16 C15 C14 103.1(2) . . ?
C16 C15 H15A 111.2 . . ?
C14 C15 H15A 111.2 . . ?
C16 C15 H15B 111.2 . . ?
C14 C15 H15B 111.2 . . ?
H15A C15 H15B 109.1 . . ?
C17 C16 C15 105.7(2) . . ?
C17 C16 H16A 110.6 . . ?
C15 C16 H16A 110.6 . . ?
C17 C16 H16B 110.6 . . ?
C15 C16 H16B 110.6 . . ?
H16A C16 H16B 108.7 . . ?
O2 C17 C16 125.6(3) . . ?
O2 C17 C13 126.3(3) . . ?
C16 C17 C13 108.1(2) . . ?
C13 C18 H18A 109.5 . . ?
C13 C18 H18B 109.5 . . ?
H18A C18 H18B 109.5 . . ?
C13 C18 H18C 109.5 . . ?
H18A C18 H18C 109.5 . . ?
H18B C18 H18C 109.5 . . ?
C10 C19 H19A 109.5 . . ?
C10 C19 H19B 109.5 . . ?
H19A C19 H19B 109.5 . . ?
C10 C19 H19C 109.5 . . ?
H19A C19 H19C 109.5 . . ?
H19B C19 H19C 109.5 . . ?
N1 C20 H20A 109.5 . . ?
N1 C20 H20B 109.5 . . ?
H20A C20 H20B 109.5 . . ?
N1 C20 H20C 109.5 . . ?
H20A C20 H20C 109.5 . . ?
H20B C20 H20C 109.5 . . ?
N1 C21 H21A 109.5 . . ?
N1 C21 H21B 109.5 . . ?
H21A C21 H21B 109.5 . . ?
N1 C21 H21C 109.5 . . ?
H21A C21 H21C 109.5 . . ?
H21B C21 H21C 109.5 . . ?
C21 N1 C4 115.3(3) . . ?
C21 N1 C20 112.4(3) . . ?
C4 N1 C20 114.0(3) . . ?

loop_
_geom_bond_atom_site_label_1
_geom_bond_atom_site_label_2
_geom_bond_distance
_geom_bond_site_symmetry_2
_geom_bond_publ_flag
C1 C2 1.524(4) . ?
C1 C10 1.535(4) . ?
C1 H1A 0.9700 . ?
C1 H1B 0.9700 . ?
C2 C3 1.500(4) . ?
C2 H2A 0.9700 . ?
C2 H2B 0.9700 . ?
C3 O1 1.203(3) . ?
C3 C4 1.533(4) . ?
C4 N1 1.458(3) . ?
C4 C5 1.548(3) . ?
C4 H4 0.9800 . ?
C5 C6 1.525(4) . ?
C5 C10 1.559(4) . ?
C5 H5 0.9800 . ?
C10 C19 1.529(4) . ?
C10 C9 1.556(4) . ?
C9 C8 1.542(4) . ?
C9 C11 1.547(3) . ?
C9 H9 0.9800 . ?
C8 C7 1.520(4) . ?
C8 C14 1.522(4) . ?
C8 H8 0.9800 . ?
C7 C6 1.522(4) . ?
C7 H7A 0.9700 . ?
C7 H7B 0.9700 . ?
C6 H6A 0.9700 . ?
C6 H6B 0.9700 . ?
C11 C12 1.521(4) . ?
C11 H11A 0.9700 . ?
C11 H11B 0.9700 . ?
C12 C13 1.520(4) . ?
C12 H12A 0.9700 . ?
C12 H12B 0.9700 . ?
C13 C17 1.516(4) . ?
C13 C14 1.532(4) . ?
C13 C18 1.547(4) . ?
C14 C15 1.530(4) . ?
C14 H14 0.9800 . ?
C15 C16 1.529(4) . ?
C15 H15A 0.9700 . ?
C15 H15B 0.9700 . ?
C16 C17 1.515(4) . ?
C16 H16A 0.9700 . ?
C16 H16B 0.9700 . ?
C17 O2 1.205(3) . ?
C18 H18A 0.9600 . ?
C18 H18B 0.9600 . ?
C18 H18C 0.9600 . ?
C19 H19A 0.9600 . ?
C19 H19B 0.9600 . ?
C19 H19C 0.9600 . ?
C20 N1 1.459(4) . ?
C20 H20A 0.9600 . ?
C20 H20B 0.9600 . ?
C20 H20C 0.9600 . ?
C21 N1 1.456(5) . ?
C21 H21A 0.9600 . ?
C21 H21B 0.9600 . ?
C21 H21C 0.9600 . ?

loop_
_geom_hbond_atom_site_label_D
_geom_hbond_atom_site_label_H
_geom_hbond_atom_site_label_A
_geom_hbond_distance_DH
_geom_hbond_distance_HA
_geom_hbond_distance_DA
_geom_hbond_angle_DHA
_geom_hbond_site_symmetry_A
C21 H21A O1 0.96 2.42 3.034(4) 121.1 .
C20 H20A O1 0.96 2.52 3.071(4) 116.2 .
C16 H16A O2 0.97 2.59 3.436(4) 146.3 3_476

loop_
_geom_torsion_atom_site_label_1
_geom_torsion_atom_site_label_2
_geom_torsion_atom_site_label_3
_geom_torsion_atom_site_label_4
_geom_torsion
_geom_torsion_site_symmetry_1
_geom_torsion_site_symmetry_2
_geom_torsion_site_symmetry_3
_geom_torsion_site_symmetry_4
_geom_torsion_publ_flag
C10 C1 C2 C3 -52.5(4) . . . . ?
C1 C2 C3 O1 -134.0(3) . . . . ?
C1 C2 C3 C4 45.9(4) . . . . ?
O1 C3 C4 N1 5.0(4) . . . . ?
C2 C3 C4 N1 -175.0(3) . . . . ?
O1 C3 C4 C5 134.5(3) . . . . ?
C2 C3 C4 C5 -45.4(4) . . . . ?
N1 C4 C5 C6 -48.6(4) . . . . ?
C3 C4 C5 C6 -179.7(3) . . . . ?
N1 C4 C5 C10 -176.4(2) . . . . ?
C3 C4 C5 C10 52.4(3) . . . . ?
C2 C1 C10 C19 -65.2(3) . . . . ?
C2 C1 C10 C9 173.3(3) . . . . ?
C2 C1 C10 C5 57.2(3) . . . . ?
C6 C5 C10 C19 -64.7(3) . . . . ?
C4 C5 C10 C19 62.8(3) . . . . ?
C6 C5 C10 C1 174.4(2) . . . . ?
C4 C5 C10 C1 -58.1(3) . . . . ?
C6 C5 C10 C9 56.6(3) . . . . ?
C4 C5 C10 C9 -175.9(2) . . . . ?
C19 C10 C9 C8 66.7(3) . . . . ?
C1 C10 C9 C8 -172.0(2) . . . . ?
C5 C10 C9 C8 -55.9(3) . . . . ?
C19 C10 C9 C11 -63.9(3) . . . . ?
C1 C10 C9 C11 57.5(3) . . . . ?
C5 C10 C9 C11 173.6(2) . . . . ?
C11 C9 C8 C7 -173.2(3) . . . . ?
C10 C9 C8 C7 55.4(3) . . . . ?
C11 C9 C8 C14 -49.9(3) . . . . ?
C10 C9 C8 C14 178.8(2) . . . . ?
C14 C8 C7 C6 -175.4(3) . . . . ?
C9 C8 C7 C6 -53.6(4) . . . . ?
C8 C7 C6 C5 55.2(4) . . . . ?
C4 C5 C6 C7 174.1(3) . . . . ?
C10 C5 C6 C7 -57.5(4) . . . . ?
C8 C9 C11 C12 51.0(4) . . . . ?
C10 C9 C11 C12 -178.1(3) . . . . ?
C9 C11 C12 C13 -54.5(4) . . . . ?
C11 C12 C13 C17 170.2(2) . . . . ?
C11 C12 C13 C14 57.3(4) . . . . ?
C11 C12 C13 C18 -68.5(3) . . . . ?
C7 C8 C14 C15 -56.9(4) . . . . ?
C9 C8 C14 C15 -179.5(3) . . . . ?
C7 C8 C14 C13 178.7(3) . . . . ?
C9 C8 C14 C13 56.1(3) . . . . ?
C17 C13 C14 C8 176.1(2) . . . . ?
C12 C13 C14 C8 -60.4(3) . . . . ?
C18 C13 C14 C8 64.0(3) . . . . ?
C17 C13 C14 C15 42.9(3) . . . . ?
C12 C13 C14 C15 166.4(3) . . . . ?
C18 C13 C14 C15 -69.2(3) . . . . ?
C8 C14 C15 C16 -168.8(3) . . . . ?
C13 C14 C15 C16 -39.8(4) . . . . ?
C14 C15 C16 C17 20.4(4) . . . . ?
C15 C16 C17 O2 -173.0(3) . . . . ?
C15 C16 C17 C13 6.4(4) . . . . ?
C12 C13 C17 O2 31.5(5) . . . . ?
C14 C13 C17 O2 149.1(3) . . . . ?
C18 C13 C17 O2 -92.7(4) . . . . ?
C12 C13 C17 C16 -147.8(3) . . . . ?
C14 C13 C17 C16 -30.3(3) . . . . ?
C18 C13 C17 C16 88.0(3) . . . . ?
C3 C4 N1 C21 62.3(4) . . . . ?
C5 C4 N1 C21 -66.3(3) . . . . ?
C3 C4 N1 C20 -69.8(4) . . . . ?
C5 C4 N1 C20 161.6(3) . . . . ?

loop_
_cod_related_entry_id
_cod_related_entry_database
_cod_related_entry_code
1 ChemSpider 30653106
